data_7114009
loop_
_publ_author_name
'Lee, Hon Man'
'Olmstead, Marilyn M.'
'Suetsuna, Tomohiro'
'Shimotani, Hidekazu'
'Dragoe, Nita'
'Cross, R. James'
'Kitazawa, Koichi'
'Balch, Alan L.'

_publ_section_title
;
 Crystallographic characterization of Kr@C60 in
 (0.09Kr@C60/0.91C60)&#x00B7;{NiII(OEP)}&#x00B7;2C6H6
;
_journal_issue 13
_journal_name_full 'Chemical Communications'
_journal_page_first 1352
_journal_paper_doi 10.1039/b202925c
_journal_year 2002
_chemical_formula_sum 'C108 H56 Kr0.09 N4 Ni'
_chemical_formula_weight 1475.40
_chemical_name_common Kr@C60.Ni(OEP).2benzene
_chemical_name_systematic
;  
?  
;
_space_group_IT_number 2
_symmetry_cell_setting triclinic
_symmetry_space_group_name_Hall '-P 1'
_symmetry_space_group_name_H-M 'P -1'
_atom_sites_solution_hydrogens geom
_atom_sites_solution_primary direct
_atom_sites_solution_secondary difmap
_audit_creation_method SHELXL-97
_cell_angle_alpha 87.608(4)
_cell_angle_beta 75.795(7)
_cell_angle_gamma 75.628(7)
_cell_formula_units_Z 2
_cell_length_a 14.120(2)
_cell_length_b 14.373(2)
_cell_length_c 17.212(3)
_cell_measurement_reflns_used 6517
_cell_measurement_temperature 90(2)
_cell_measurement_theta_max 30.8
_cell_measurement_theta_min 1.4
_cell_volume 3279.7(9)
_computing_cell_refinement 'Bruker SAINT/SMART'
_computing_data_collection 'Bruker SMART'
_computing_data_reduction 'Bruker SAINT'
_computing_molecular_graphics 'SHELXTL 5, XP (Sheldrick, 1994)'
_computing_publication_material 'SHELXL-97 (Sheldrick, 1997)'
_computing_structure_refinement 'SHELXL-97 (Sheldrick, 1997)'
_computing_structure_solution 'SHELXS-97 (Sheldrick, 1990)'
_diffrn_ambient_temperature 90(2)
_diffrn_detector_area_resol_mean 8.3
_diffrn_measured_fraction_theta_full 0.985
_diffrn_measured_fraction_theta_max 0.985
_diffrn_measurement_device_type 'Bruker SMART 1000'
_diffrn_measurement_method \w
_diffrn_radiation_monochromator graphite
_diffrn_radiation_source 'normal-focus sealed tube'
_diffrn_radiation_type MoK\a
_diffrn_radiation_wavelength 0.71073
_diffrn_reflns_av_R_equivalents 0.0552
_diffrn_reflns_av_sigmaI/netI 0.0626
_diffrn_reflns_limit_h_max 18
_diffrn_reflns_limit_h_min -17
_diffrn_reflns_limit_k_max 18
_diffrn_reflns_limit_k_min -18
_diffrn_reflns_limit_l_max 22
_diffrn_reflns_limit_l_min -22
_diffrn_reflns_number 30526
_diffrn_reflns_theta_full 27.48
_diffrn_reflns_theta_max 27.48
_diffrn_reflns_theta_min 1.71
_exptl_absorpt_coefficient_mu 0.418
_exptl_absorpt_correction_T_max 0.9673
_exptl_absorpt_correction_T_min 0.8848
_exptl_absorpt_correction_type multi-scan
_exptl_absorpt_process_details 'SADABS 2.03 (Sheldrick, 2001)'
_exptl_crystal_colour black
_exptl_crystal_density_diffrn 1.494
_exptl_crystal_density_method 'not measured'
_exptl_crystal_description prism
_exptl_crystal_F_000 1526
_exptl_crystal_size_max 0.30
_exptl_crystal_size_mid 0.12
_exptl_crystal_size_min 0.08
_refine_diff_density_max 0.448
_refine_diff_density_min -0.578
_refine_diff_density_rms 0.067
_refine_ls_extinction_method none
_refine_ls_goodness_of_fit_ref 0.926
_refine_ls_hydrogen_treatment mixed
_refine_ls_matrix_type full
_refine_ls_number_parameters 1036
_refine_ls_number_reflns 14829
_refine_ls_number_restraints 0
_refine_ls_restrained_S_all 0.926
_refine_ls_R_factor_all 0.0750
_refine_ls_R_factor_gt 0.0466
_refine_ls_shift/su_max 0.008
_refine_ls_shift/su_mean 0.001
_refine_ls_structure_factor_coef Fsqd
_refine_ls_weighting_details 'calc w=1/[\s^2^(Fo^2^)+(0.0887P)^2^+0.0000P] where P=(Fo^2^+2Fc^2^)/3'
_refine_ls_weighting_scheme calc
_refine_ls_wR_factor_gt 0.1204
_refine_ls_wR_factor_ref 0.1349
_reflns_number_gt 10641
_reflns_number_total 14829
_reflns_threshold_expression >2sigma(I)
_cod_data_source_file b202925c.txt
_cod_data_source_block hml12r
_cod_original_cell_volume 3279.8(10)
_cod_database_code 7114009

loop_
_symmetry_equiv_pos_as_xyz
'x, y, z'
'-x, -y, -z'

loop_
_atom_site_label
_atom_site_type_symbol
_atom_site_fract_x
_atom_site_fract_y
_atom_site_fract_z
_atom_site_U_iso_or_equiv
_atom_site_adp_type
_atom_site_occupancy
_atom_site_symmetry_multiplicity
_atom_site_calc_flag
_atom_site_refinement_flags
Ni1 Ni 1.03433(2) 0.413742(19) 0.112563(15) 0.01315(8) Uani 1 1 d .
Kr1 Kr 0.7361(2) 0.20227(18) 0.36132(14) 0.0199(9) Uani 0.0851(11) 1 d P
C1 C 0.95069(18) 0.20952(19) 0.20539(13) 0.0247(5) Uani 1 1 d .
C2 C 0.92782(18) 0.29997(18) 0.23956(13) 0.0248(5) Uani 1 1 d .
C3 C 0.8368(2) 0.37029(17) 0.23175(14) 0.0250(5) Uani 1 1 d .
C4 C 0.7735(2) 0.34668(18) 0.18992(14) 0.0268(5) Uani 1 1 d .
C5 C 0.79792(19) 0.25161(18) 0.15422(12) 0.0238(5) Uani 1 1 d .
C6 C 0.88474(18) 0.18423(19) 0.16196(12) 0.0243(5) Uani 1 1 d .
C7 C 0.88166(19) 0.08503(18) 0.17864(13) 0.0248(5) Uani 1 1 d .
C8 C 0.94623(18) 0.04854(18) 0.23226(14) 0.0266(5) Uani 1 1 d .
C9 C 0.98872(17) 0.12604(18) 0.24892(14) 0.0252(5) Uani 1 1 d .
C10 C 1.00228(18) 0.13599(19) 0.32539(15) 0.0280(5) Uani 1 1 d .
C11 C 0.97780(19) 0.23118(19) 0.36116(15) 0.0275(5) Uani 1 1 d .
C12 C 0.94206(18) 0.31102(18) 0.31905(14) 0.0255(5) Uani 1 1 d .
C13 C 0.8594(2) 0.38905(18) 0.36050(15) 0.0273(6) Uani 1 1 d .
C14 C 0.7953(2) 0.42520(17) 0.30649(15) 0.0276(5) Uani 1 1 d .
C15 C 0.6915(2) 0.45416(17) 0.33606(16) 0.0299(6) Uani 1 1 d .
C16 C 0.6253(2) 0.42942(18) 0.29224(16) 0.0307(6) Uani 1 1 d .
C17 C 0.6658(2) 0.37647(18) 0.22066(15) 0.0287(6) Uani 1 1 d .
C18 C 0.6232(2) 0.29918(19) 0.20392(15) 0.0287(6) Uani 1 1 d .
C19 C 0.70525(19) 0.22228(19) 0.16305(13) 0.0253(5) Uani 1 1 d .
C20 C 0.70221(19) 0.12745(18) 0.17849(13) 0.0234(5) Uani 1 1 d .
C21 C 0.7920(2) 0.05731(18) 0.18643(13) 0.0259(5) Uani 1 1 d .
C22 C 0.7632(2) -0.00818(17) 0.24960(14) 0.0261(5) Uani 1 1 d .
C23 C 0.8256(2) -0.04301(17) 0.30083(15) 0.0276(5) Uani 1 1 d .
C24 C 0.9185(2) -0.01338(18) 0.29224(16) 0.0302(6) Uani 1 1 d .
C25 C 0.9328(2) -0.00269(18) 0.37198(16) 0.0302(6) Uani 1 1 d .
C26 C 0.97347(19) 0.07051(19) 0.38822(16) 0.0306(6) Uani 1 1 d .
C27 C 0.9309(2) 0.1258(2) 0.46309(15) 0.0317(6) Uani 1 1 d .
C28 C 0.9339(2) 0.2247(2) 0.44641(15) 0.0304(6) Uani 1 1 d .
C29 C 0.8551(2) 0.2989(2) 0.48547(14) 0.0314(6) Uani 1 1 d .
C30 C 0.8176(2) 0.38250(18) 0.44199(15) 0.0296(6) Uani 1 1 d .
C31 C 0.7089(2) 0.41305(19) 0.47250(15) 0.0331(6) Uani 1 1 d .
C32 C 0.6479(2) 0.44752(18) 0.42065(16) 0.0339(6) Uani 1 1 d .
C33 C 0.5534(2) 0.41819(19) 0.42918(17) 0.0363(7) Uani 1 1 d .
C34 C 0.5406(2) 0.40705(19) 0.35016(17) 0.0346(6) Uani 1 1 d .
C35 C 0.49943(19) 0.3335(2) 0.33359(17) 0.0332(6) Uani 1 1 d .
C36 C 0.54160(19) 0.2782(2) 0.25911(16) 0.0303(6) Uani 1 1 d .
C37 C 0.53925(19) 0.1794(2) 0.27593(15) 0.0282(6) Uani 1 1 d .
C38 C 0.6167(2) 0.10569(19) 0.23692(14) 0.0269(5) Uani 1 1 d .
C39 C 0.6554(2) 0.02157(18) 0.28045(14) 0.0261(5) Uani 1 1 d .
C40 C 0.7812(2) -0.04942(17) 0.38607(15) 0.0292(6) Uani 1 1 d .
C41 C 0.8477(2) -0.02475(18) 0.42990(16) 0.0311(6) Uani 1 1 d .
C42 C 0.8073(2) 0.0275(2) 0.50150(15) 0.0342(6) Uani 1 1 d .
C43 C 0.8497(2) 0.1048(2) 0.51844(15) 0.0356(7) Uani 1 1 d .
C44 C 0.7668(2) 0.1824(2) 0.55978(13) 0.0351(7) Uani 1 1 d .
C45 C 0.7694(2) 0.2772(2) 0.54382(13) 0.0337(7) Uani 1 1 d .
C46 C 0.6801(2) 0.3477(2) 0.53566(14) 0.0348(6) Uani 1 1 d .
C47 C 0.5899(2) 0.3200(2) 0.54408(15) 0.0377(7) Uani 1 1 d .
C48 C 0.5259(2) 0.3563(2) 0.48976(17) 0.0367(7) Uani 1 1 d .
C49 C 0.48339(19) 0.2792(2) 0.47272(16) 0.0355(7) Uani 1 1 d .
C50 C 0.47117(18) 0.2682(2) 0.39616(17) 0.0338(6) Uani 1 1 d .
C51 C 0.49469(18) 0.1733(2) 0.36132(16) 0.0305(6) Uani 1 1 d .
C52 C 0.53062(19) 0.0929(2) 0.40320(15) 0.0294(6) Uani 1 1 d .
C53 C 0.6124(2) 0.01608(18) 0.36200(15) 0.0274(6) Uani 1 1 d .
C54 C 0.6773(2) -0.02098(18) 0.41577(15) 0.0284(6) Uani 1 1 d .
C55 C 0.6352(2) 0.0345(2) 0.49070(14) 0.0321(6) Uani 1 1 d .
C56 C 0.6983(2) 0.0584(2) 0.53249(14) 0.0349(7) Uani 1 1 d .
C57 C 0.6738(2) 0.1536(2) 0.56828(13) 0.0373(7) Uani 1 1 d .
C58 C 0.5875(2) 0.2205(2) 0.56061(14) 0.0364(7) Uani 1 1 d .
C59 C 0.5219(2) 0.1955(2) 0.51674(15) 0.0374(7) Uani 1 1 d .
C60 C 0.5439(2) 0.1049(2) 0.48295(14) 0.0321(6) Uani 1 1 d .
N1 N 0.98425(13) 0.35125(13) 0.03776(10) 0.0142(4) Uani 1 1 d .
N2 N 0.91622(13) 0.52161(13) 0.12609(10) 0.0144(4) Uani 1 1 d .
N3 N 1.08352(13) 0.47502(13) 0.18845(10) 0.0150(4) Uani 1 1 d .
N4 N 1.15163(13) 0.30504(13) 0.10030(10) 0.0150(4) Uani 1 1 d .
C61 C 1.02161(16) 0.25938(15) 0.00531(12) 0.0156(4) Uani 1 1 d .
C62 C 0.96254(16) 0.23998(16) -0.04672(12) 0.0157(4) Uani 1 1 d .
C63 C 0.88798(16) 0.32102(16) -0.04677(12) 0.0158(4) Uani 1 1 d .
C64 C 0.90234(16) 0.38936(15) 0.00610(12) 0.0144(4) Uani 1 1 d .
C65 C 0.83784(16) 0.47908(16) 0.02548(12) 0.0169(4) Uani 1 1 d .
H65 H 0.7874 0.5006 -0.0034 0.020 Uiso 1 1 calc R
C66 C 0.84210(16) 0.53928(15) 0.08412(12) 0.0144(4) Uani 1 1 d .
C67 C 0.76473(16) 0.62510(15) 0.11330(12) 0.0165(4) Uani 1 1 d .
C68 C 0.79146(16) 0.66062(16) 0.17433(12) 0.0174(4) Uani 1 1 d .
C69 C 0.88534(16) 0.59659(15) 0.18127(12) 0.0150(4) Uani 1 1 d .
C70 C 0.93896(17) 0.61020(16) 0.23554(12) 0.0175(4) Uani 1 1 d .
H70 H 0.9090 0.6612 0.2740 0.021 Uiso 1 1 calc R
C71 C 1.03315(17) 0.55427(16) 0.23714(12) 0.0165(4) Uani 1 1 d .
C72 C 1.09432(17) 0.57680(16) 0.28641(12) 0.0186(5) Uani 1 1 d .
C73 C 1.18556(18) 0.51219(16) 0.26502(12) 0.0195(5) Uani 1 1 d .
C74 C 1.17704(16) 0.44788(16) 0.20562(12) 0.0168(4) Uani 1 1 d .
C75 C 1.25032(17) 0.36636(16) 0.17534(12) 0.0175(4) Uani 1 1 d .
H75 H 1.3141 0.3570 0.1874 0.021 Uiso 1 1 calc R
C76 C 1.23657(16) 0.29767(15) 0.12863(12) 0.0160(4) Uani 1 1 d .
C77 C 1.30743(17) 0.20587(16) 0.10731(12) 0.0170(4) Uani 1 1 d .
C78 C 1.26296(17) 0.15447(16) 0.06817(12) 0.0177(4) Uani 1 1 d .
C79 C 1.16809(16) 0.21771(15) 0.06290(12) 0.0157(4) Uani 1 1 d .
C80 C 1.10570(16) 0.19574(16) 0.01931(12) 0.0170(4) Uani 1 1 d .
H80 H 1.1222 0.1324 -0.0024 0.020 Uiso 1 1 calc R
C81 C 0.97907(17) 0.14660(16) -0.09041(12) 0.0192(5) Uani 1 1 d .
H81A H 1.0495 0.1095 -0.0953 0.023 Uiso 1 1 calc R
H81B H 0.9698 0.1606 -0.1453 0.023 Uiso 1 1 calc R
C82 C 0.9087(2) 0.08533(19) -0.04946(16) 0.0364(7) Uani 1 1 d .
H82A H 0.9174 0.0709 0.0049 0.055 Uiso 1 1 calc R
H82B H 0.9243 0.0252 -0.0801 0.055 Uiso 1 1 calc R
H82C H 0.8388 0.1202 -0.0467 0.055 Uiso 1 1 calc R
C83 C 0.80348(17) 0.33883(16) -0.08816(12) 0.0184(4) Uani 1 1 d .
H83A H 0.8225 0.2929 -0.1339 0.022 Uiso 1 1 calc R
H83B H 0.7942 0.4044 -0.1100 0.022 Uiso 1 1 calc R
C84 C 0.70307(18) 0.32883(19) -0.03335(14) 0.0241(5) Uani 1 1 d .
H84A H 0.7112 0.2637 -0.0122 0.036 Uiso 1 1 calc R
H84B H 0.6514 0.3408 -0.0641 0.036 Uiso 1 1 calc R
H84C H 0.6825 0.3755 0.0112 0.036 Uiso 1 1 calc R
C85 C 0.67176(17) 0.66156(16) 0.08204(13) 0.0188(4) Uani 1 1 d .
H85A H 0.6909 0.6561 0.0228 0.023 Uiso 1 1 calc R
H85B H 0.6434 0.7304 0.0969 0.023 Uiso 1 1 calc R
C86 C 0.59079(18) 0.60673(17) 0.11460(14) 0.0231(5) Uani 1 1 d .
H86A H 0.6174 0.5390 0.0980 0.035 Uiso 1 1 calc R
H86B H 0.5316 0.6342 0.0934 0.035 Uiso 1 1 calc R
H86C H 0.5714 0.6119 0.1733 0.035 Uiso 1 1 calc R
C87 C 0.73560(18) 0.74799(16) 0.22633(13) 0.0223(5) Uani 1 1 d .
H87A H 0.7031 0.7982 0.1934 0.027 Uiso 1 1 calc R
H87B H 0.7845 0.7734 0.2463 0.027 Uiso 1 1 calc R
C88 C 0.6553(2) 0.72809(19) 0.29767(14) 0.0317(6) Uani 1 1 d .
H88A H 0.6038 0.7077 0.2784 0.048 Uiso 1 1 calc R
H88B H 0.6241 0.7867 0.3308 0.048 Uiso 1 1 calc R
H88C H 0.6865 0.6772 0.3297 0.048 Uiso 1 1 calc R
C89 C 1.06071(18) 0.65651(17) 0.34814(13) 0.0224(5) Uani 1 1 d .
H89A H 1.0970 0.6375 0.3910 0.027 Uiso 1 1 calc R
H89B H 0.9879 0.6648 0.3727 0.027 Uiso 1 1 calc R
C90 C 1.0781(2) 0.75215(18) 0.31569(15) 0.0334(6) Uani 1 1 d .
H90A H 1.1498 0.7446 0.2903 0.050 Uiso 1 1 calc R
H90B H 1.0572 0.7996 0.3598 0.050 Uiso 1 1 calc R
H90C H 1.0386 0.7741 0.2760 0.050 Uiso 1 1 calc R
C91 C 1.27757(18) 0.50521(18) 0.29617(14) 0.0235(5) Uani 1 1 d .
H91A H 1.3093 0.4367 0.3027 0.028 Uiso 1 1 calc R
H91B H 1.2569 0.5371 0.3497 0.028 Uiso 1 1 calc R
C92 C 1.3550(2) 0.5510(2) 0.24116(17) 0.0360(6) Uani 1 1 d .
H92A H 1.3778 0.5182 0.1887 0.054 Uiso 1 1 calc R
H92B H 1.4127 0.5452 0.2647 0.054 Uiso 1 1 calc R
H92C H 1.3243 0.6190 0.2348 0.054 Uiso 1 1 calc R
C93 C 1.41043(17) 0.17735(17) 0.12290(13) 0.0212(5) Uani 1 1 d .
H93A H 1.4337 0.1064 0.1208 0.025 Uiso 1 1 calc R
H93B H 1.4066 0.1994 0.1776 0.025 Uiso 1 1 calc R
C94 C 1.48736(18) 0.21912(19) 0.06260(15) 0.0276(5) Uani 1 1 d .
H94A H 1.4906 0.1986 0.0082 0.041 Uiso 1 1 calc R
H94B H 1.5538 0.1961 0.0741 0.041 Uiso 1 1 calc R
H94C H 1.4670 0.2894 0.0668 0.041 Uiso 1 1 calc R
C95 C 1.30417(17) 0.05360(16) 0.03409(14) 0.0220(5) Uani 1 1 d .
H95A H 1.2480 0.0221 0.0402 0.026 Uiso 1 1 calc R
H95B H 1.3512 0.0168 0.0650 0.026 Uiso 1 1 calc R
C96 C 1.3593(2) 0.05067(18) -0.05437(14) 0.0305(6) Uani 1 1 d .
H96A H 1.3130 0.0866 -0.0854 0.046 Uiso 1 1 calc R
H96B H 1.3838 -0.0162 -0.0738 0.046 Uiso 1 1 calc R
H96C H 1.4166 0.0797 -0.0606 0.046 Uiso 1 1 calc R
C97 C 1.4108(2) -0.1513(2) 0.20445(17) 0.0402(7) Uani 1 1 d .
H97 H 1.4608 -0.2074 0.1825 0.048 Uiso 1 1 calc R
C98 C 1.4375(2) -0.0792(2) 0.23759(16) 0.0350(6) Uani 1 1 d .
H98 H 1.5058 -0.0853 0.2383 0.042 Uiso 1 1 calc R
C99 C 1.3651(2) 0.0017(2) 0.26972(14) 0.0303(6) Uani 1 1 d .
H99 H 1.3835 0.0513 0.2930 0.036 Uiso 1 1 calc R
C100 C 1.2658(2) 0.01112(19) 0.26834(16) 0.0327(6) Uani 1 1 d .
H100 H 1.2160 0.0674 0.2901 0.039 Uiso 1 1 calc R
C101 C 1.2391(2) -0.0615(2) 0.23518(17) 0.0364(6) Uani 1 1 d .
H101 H 1.1708 -0.0557 0.2345 0.044 Uiso 1 1 calc R
C102 C 1.3125(2) -0.1429(2) 0.20289(16) 0.0362(6) Uani 1 1 d .
H102 H 1.2947 -0.1929 0.1797 0.043 Uiso 1 1 calc R
C103 C 1.1329(2) 0.4154(2) 0.48124(17) 0.0361(6) Uani 1 1 d .
H103 H 1.0984 0.4812 0.4906 0.043 Uiso 1 1 calc R
C104 C 1.1875(2) 0.36791(19) 0.53379(16) 0.0310(6) Uani 1 1 d .
H104 H 1.1912 0.4010 0.5792 0.037 Uiso 1 1 calc R
C105 C 1.23702(19) 0.27182(19) 0.52009(15) 0.0297(6) Uani 1 1 d .
H105 H 1.2732 0.2386 0.5569 0.036 Uiso 1 1 calc R
C106 C 1.2338(2) 0.2241(2) 0.45289(17) 0.0333(6) Uani 1 1 d .
H106 H 1.2682 0.1583 0.4434 0.040 Uiso 1 1 calc R
C107 C 1.1805(2) 0.2724(2) 0.39956(16) 0.0356(6) Uani 1 1 d .
H107 H 1.1800 0.2404 0.3526 0.043 Uiso 1 1 calc R
C108 C 1.1285(2) 0.3667(2) 0.41486(17) 0.0374(7) Uani 1 1 d .
H108 H 1.0892 0.3988 0.3797 0.045 Uiso 1 1 calc R

loop_
_atom_site_aniso_label
_atom_site_aniso_U_11
_atom_site_aniso_U_22
_atom_site_aniso_U_33
_atom_site_aniso_U_23
_atom_site_aniso_U_13
_atom_site_aniso_U_12
Ni1 0.01219(14) 0.01345(15) 0.01439(13) -0.00094(10) -0.00386(10) -0.00341(10)
Kr1 0.0225(15) 0.0172(15) 0.0193(13) -0.0001(10) -0.0047(10) -0.0039(10)
C1 0.0166(11) 0.0348(14) 0.0205(11) -0.0020(10) 0.0035(9) -0.0098(10)
C2 0.0232(13) 0.0323(14) 0.0229(11) 0.0041(10) -0.0015(9) -0.0186(11)
C3 0.0328(14) 0.0208(13) 0.0238(11) 0.0093(9) -0.0040(10) -0.0153(11)
C4 0.0351(14) 0.0237(13) 0.0235(11) 0.0130(10) -0.0081(10) -0.0119(11)
C5 0.0305(13) 0.0294(14) 0.0131(10) 0.0049(9) -0.0044(9) -0.0121(11)
C6 0.0254(13) 0.0356(15) 0.0109(9) -0.0025(9) 0.0029(9) -0.0127(11)
C7 0.0259(13) 0.0268(13) 0.0162(10) -0.0109(9) 0.0029(9) -0.0023(10)
C8 0.0205(12) 0.0239(13) 0.0283(12) -0.0110(10) 0.0004(10) 0.0035(10)
C9 0.0118(11) 0.0299(14) 0.0282(12) -0.0061(10) 0.0018(9) -0.0005(10)
C10 0.0138(12) 0.0319(14) 0.0385(14) 0.0003(11) -0.0096(10) -0.0031(10)
C11 0.0201(12) 0.0368(15) 0.0328(13) 0.0012(11) -0.0124(10) -0.0144(11)
C12 0.0220(12) 0.0292(14) 0.0306(12) -0.0008(10) -0.0053(10) -0.0171(11)
C13 0.0337(14) 0.0231(13) 0.0317(12) -0.0009(10) -0.0070(11) -0.0200(11)
C14 0.0361(15) 0.0157(12) 0.0344(13) 0.0034(10) -0.0071(11) -0.0143(11)
C15 0.0360(15) 0.0088(11) 0.0423(14) 0.0000(10) -0.0078(12) -0.0023(10)
C16 0.0291(14) 0.0145(12) 0.0445(15) 0.0066(11) -0.0102(11) 0.0022(10)
C17 0.0321(14) 0.0224(13) 0.0331(13) 0.0130(10) -0.0155(11) -0.0043(11)
C18 0.0319(14) 0.0300(14) 0.0298(12) 0.0116(11) -0.0212(11) -0.0063(11)
C19 0.0317(14) 0.0336(14) 0.0160(10) 0.0051(10) -0.0128(9) -0.0122(11)
C20 0.0300(13) 0.0300(14) 0.0155(10) -0.0025(9) -0.0109(9) -0.0113(11)
C21 0.0333(14) 0.0268(13) 0.0181(10) -0.0098(9) -0.0053(9) -0.0077(11)
C22 0.0382(15) 0.0166(12) 0.0263(11) -0.0076(9) -0.0081(10) -0.0104(10)
C23 0.0352(15) 0.0112(11) 0.0343(13) -0.0041(10) -0.0072(11) -0.0024(10)
C24 0.0276(14) 0.0182(13) 0.0381(14) -0.0075(11) -0.0070(11) 0.0070(10)
C25 0.0302(14) 0.0173(12) 0.0418(14) 0.0056(11) -0.0193(11) 0.0064(10)
C26 0.0197(13) 0.0318(15) 0.0402(14) 0.0063(12) -0.0173(11) 0.0031(11)
C27 0.0328(15) 0.0405(16) 0.0306(13) 0.0071(11) -0.0239(11) -0.0106(12)
C28 0.0326(14) 0.0400(16) 0.0297(12) 0.0025(11) -0.0201(11) -0.0172(12)
C29 0.0438(16) 0.0379(16) 0.0231(11) -0.0050(11) -0.0154(11) -0.0214(13)
C30 0.0420(16) 0.0244(13) 0.0289(12) -0.0089(10) -0.0074(11) -0.0199(12)
C31 0.0458(17) 0.0230(14) 0.0290(12) -0.0150(11) 0.0009(12) -0.0129(12)
C32 0.0366(16) 0.0146(13) 0.0430(15) -0.0127(11) 0.0004(12) -0.0001(11)
C33 0.0287(15) 0.0216(14) 0.0461(16) -0.0125(12) 0.0045(12) 0.0055(11)
C34 0.0226(13) 0.0210(13) 0.0516(16) -0.0030(12) -0.0058(12) 0.0077(10)
C35 0.0173(12) 0.0301(15) 0.0476(15) 0.0022(12) -0.0087(11) 0.0030(11)
C36 0.0215(13) 0.0353(15) 0.0384(14) 0.0041(11) -0.0182(11) -0.0047(11)
C37 0.0210(13) 0.0387(16) 0.0337(13) 0.0036(11) -0.0160(10) -0.0148(11)
C38 0.0305(14) 0.0328(14) 0.0278(12) -0.0002(10) -0.0166(10) -0.0170(11)
C39 0.0354(14) 0.0226(13) 0.0287(12) -0.0020(10) -0.0127(10) -0.0172(11)
C40 0.0441(16) 0.0125(12) 0.0352(13) 0.0062(10) -0.0161(12) -0.0089(11)
C41 0.0415(16) 0.0172(13) 0.0373(14) 0.0125(11) -0.0193(12) -0.0046(11)
C42 0.0498(18) 0.0334(15) 0.0277(13) 0.0188(11) -0.0218(12) -0.0164(13)
C43 0.0532(18) 0.0424(17) 0.0231(12) 0.0143(11) -0.0276(12) -0.0181(14)
C44 0.0516(18) 0.0491(18) 0.0121(10) 0.0037(11) -0.0131(11) -0.0214(14)
C45 0.0516(18) 0.0444(17) 0.0143(10) -0.0080(10) -0.0094(11) -0.0258(14)
C46 0.0453(17) 0.0367(16) 0.0210(11) -0.0172(11) 0.0003(11) -0.0125(13)
C47 0.0395(17) 0.0431(18) 0.0224(12) -0.0187(12) 0.0134(11) -0.0127(13)
C48 0.0232(14) 0.0375(16) 0.0383(14) -0.0186(12) 0.0100(11) -0.0010(12)
C49 0.0179(13) 0.0419(17) 0.0376(14) -0.0081(12) 0.0113(11) -0.0070(12)
C50 0.0113(12) 0.0396(16) 0.0458(15) -0.0015(12) -0.0001(10) -0.0041(11)
C51 0.0148(12) 0.0418(16) 0.0386(14) 0.0007(12) -0.0062(10) -0.0140(11)
C52 0.0242(13) 0.0353(15) 0.0344(13) 0.0022(11) -0.0023(10) -0.0228(11)
C53 0.0348(15) 0.0244(13) 0.0319(12) 0.0035(10) -0.0098(11) -0.0222(11)
C54 0.0427(16) 0.0182(13) 0.0314(12) 0.0105(10) -0.0112(11) -0.0203(11)
C55 0.0440(16) 0.0335(15) 0.0249(12) 0.0126(11) -0.0044(11) -0.0266(13)
C56 0.0540(18) 0.0367(16) 0.0202(11) 0.0161(11) -0.0099(11) -0.0242(14)
C57 0.0573(19) 0.0514(19) 0.0099(10) 0.0051(11) -0.0032(11) -0.0312(16)
C58 0.0406(17) 0.0503(19) 0.0152(11) -0.0060(11) 0.0095(11) -0.0204(14)
C59 0.0292(15) 0.0529(19) 0.0256(12) -0.0044(12) 0.0131(11) -0.0208(13)
C60 0.0331(15) 0.0396(16) 0.0256(12) 0.0050(11) 0.0035(10) -0.0240(13)
N1 0.0135(9) 0.0143(9) 0.0144(8) -0.0005(7) -0.0021(7) -0.0038(7)
N2 0.0139(9) 0.0142(9) 0.0153(8) -0.0003(7) -0.0022(7) -0.0051(7)
N3 0.0135(9) 0.0158(9) 0.0162(8) 0.0000(7) -0.0040(7) -0.0041(7)
N4 0.0131(9) 0.0152(9) 0.0171(8) -0.0001(7) -0.0037(7) -0.0043(7)
C61 0.0165(11) 0.0166(11) 0.0137(9) -0.0021(8) -0.0006(8) -0.0068(9)
C62 0.0144(10) 0.0179(11) 0.0141(9) -0.0021(8) -0.0007(8) -0.0049(9)
C63 0.0163(11) 0.0177(11) 0.0141(9) -0.0007(8) -0.0027(8) -0.0062(9)
C64 0.0143(10) 0.0138(11) 0.0148(9) 0.0011(8) -0.0022(8) -0.0043(8)
C65 0.0155(11) 0.0199(12) 0.0168(10) 0.0033(8) -0.0051(8) -0.0062(9)
C66 0.0134(10) 0.0143(11) 0.0154(9) 0.0027(8) -0.0022(8) -0.0050(8)
C67 0.0140(11) 0.0143(11) 0.0202(10) 0.0022(8) -0.0030(8) -0.0032(8)
C68 0.0165(11) 0.0146(11) 0.0203(10) 0.0017(8) -0.0025(8) -0.0046(9)
C69 0.0154(11) 0.0116(10) 0.0175(10) -0.0008(8) -0.0017(8) -0.0045(8)
C70 0.0182(11) 0.0172(11) 0.0173(10) -0.0030(8) -0.0025(8) -0.0061(9)
C71 0.0201(11) 0.0178(11) 0.0137(9) 0.0009(8) -0.0037(8) -0.0088(9)
C72 0.0204(12) 0.0194(12) 0.0176(10) 0.0012(8) -0.0065(8) -0.0061(9)
C73 0.0225(12) 0.0206(12) 0.0182(10) -0.0003(9) -0.0078(9) -0.0075(9)
C74 0.0181(11) 0.0158(11) 0.0188(10) 0.0020(8) -0.0072(8) -0.0058(9)
C75 0.0144(11) 0.0212(12) 0.0186(10) 0.0034(9) -0.0062(8) -0.0057(9)
C76 0.0152(11) 0.0168(11) 0.0165(9) 0.0024(8) -0.0035(8) -0.0054(9)
C77 0.0177(11) 0.0184(11) 0.0152(9) 0.0032(8) -0.0047(8) -0.0049(9)
C78 0.0175(11) 0.0162(11) 0.0180(10) 0.0016(8) -0.0035(8) -0.0030(9)
C79 0.0144(10) 0.0142(11) 0.0180(10) 0.0010(8) -0.0025(8) -0.0044(8)
C80 0.0156(11) 0.0164(11) 0.0188(10) -0.0023(8) -0.0021(8) -0.0052(9)
C81 0.0200(11) 0.0199(12) 0.0169(10) -0.0055(8) -0.0029(8) -0.0043(9)
C82 0.0417(17) 0.0241(14) 0.0375(14) -0.0134(11) 0.0107(12) -0.0150(12)
C83 0.0190(11) 0.0198(12) 0.0177(10) -0.0006(8) -0.0064(8) -0.0052(9)
C84 0.0194(12) 0.0306(14) 0.0247(11) 0.0015(10) -0.0077(9) -0.0085(10)
C85 0.0176(11) 0.0159(11) 0.0217(10) 0.0013(9) -0.0055(8) -0.0017(9)
C86 0.0196(12) 0.0221(12) 0.0285(12) 0.0014(10) -0.0085(9) -0.0043(10)
C87 0.0231(12) 0.0165(12) 0.0262(11) -0.0042(9) -0.0078(9) -0.0002(9)
C88 0.0332(15) 0.0304(15) 0.0243(12) -0.0078(10) 0.0005(10) -0.0006(11)
C89 0.0229(12) 0.0242(13) 0.0201(10) -0.0067(9) -0.0060(9) -0.0041(10)
C90 0.0516(18) 0.0230(14) 0.0275(12) -0.0039(10) -0.0184(12) -0.0033(12)
C91 0.0238(12) 0.0235(13) 0.0275(11) -0.0026(10) -0.0129(10) -0.0066(10)
C92 0.0279(14) 0.0399(17) 0.0494(16) 0.0109(13) -0.0215(12) -0.0152(12)
C93 0.0191(12) 0.0201(12) 0.0246(11) -0.0002(9) -0.0090(9) -0.0016(9)
C94 0.0192(12) 0.0333(15) 0.0330(13) 0.0042(11) -0.0109(10) -0.0078(11)
C95 0.0191(12) 0.0166(12) 0.0307(12) -0.0018(9) -0.0084(9) -0.0021(9)
C96 0.0326(15) 0.0229(13) 0.0316(13) -0.0082(10) -0.0029(11) -0.0019(11)
C97 0.0325(16) 0.0333(16) 0.0431(16) -0.0030(13) 0.0015(12) 0.0035(12)
C98 0.0208(13) 0.0454(18) 0.0382(14) 0.0077(13) -0.0065(11) -0.0090(12)
C99 0.0383(16) 0.0331(15) 0.0245(12) 0.0050(11) -0.0092(11) -0.0171(12)
C100 0.0283(14) 0.0247(14) 0.0397(14) -0.0040(11) -0.0031(11) -0.0012(11)
C101 0.0262(14) 0.0403(17) 0.0449(16) -0.0001(13) -0.0120(12) -0.0087(12)
C102 0.0445(17) 0.0287(15) 0.0357(14) -0.0041(11) -0.0059(12) -0.0127(13)
C103 0.0399(17) 0.0213(14) 0.0511(16) 0.0056(12) -0.0166(13) -0.0102(12)
C104 0.0329(15) 0.0266(14) 0.0353(13) 0.0026(11) -0.0079(11) -0.0111(11)
C105 0.0247(13) 0.0282(14) 0.0371(14) 0.0051(11) -0.0078(11) -0.0090(11)
C106 0.0212(13) 0.0270(14) 0.0502(16) -0.0020(12) -0.0040(11) -0.0073(11)
C107 0.0354(16) 0.0402(17) 0.0368(14) -0.0004(12) -0.0055(12) -0.0223(13)
C108 0.0414(17) 0.0367(17) 0.0475(16) 0.0188(13) -0.0260(13) -0.0219(14)

loop_
_atom_type_symbol
_atom_type_description
_atom_type_scat_dispersion_real
_atom_type_scat_dispersion_imag
_atom_type_scat_source
C C 0.0033 0.0016 'International Tables Vol C Tables 4.2.6.8 and 6.1.1.4'
H H 0.0000 0.0000 'International Tables Vol C Tables 4.2.6.8 and 6.1.1.4'
N N 0.0061 0.0033 'International Tables Vol C Tables 4.2.6.8 and 6.1.1.4'
Ni Ni 0.3393 1.1124 'International Tables Vol C Tables 4.2.6.8 and 6.1.1.4'
Kr Kr -0.5574 2.7079 'International Tables Vol C Tables 4.2.6.8 and 6.1.1.4'

loop_
_geom_angle_atom_site_label_1
_geom_angle_atom_site_label_2
_geom_angle_atom_site_label_3
_geom_angle
N2 Ni1 N4 179.24(7)
N2 Ni1 N3 89.82(7)
N4 Ni1 N3 90.10(8)
N2 Ni1 N1 90.28(7)
N4 Ni1 N1 89.79(7)
N3 Ni1 N1 179.19(7)
C2 C1 C6 120.3(2)
C2 C1 C9 119.9(2)
C6 C1 C9 107.8(2)
C1 C2 C12 119.9(2)
C1 C2 C3 119.8(2)
C12 C2 C3 108.3(2)
C4 C3 C14 120.4(2)
C4 C3 C2 120.2(2)
C14 C3 C2 107.7(2)
C3 C4 C17 120.0(2)
C3 C4 C5 119.8(2)
C17 C4 C5 108.1(2)
C6 C5 C19 119.7(2)
C6 C5 C4 120.0(2)
C19 C5 C4 108.2(2)
C5 C6 C1 119.9(2)
C5 C6 C7 119.9(2)
C1 C6 C7 108.3(2)
C21 C7 C8 120.5(2)
C21 C7 C6 120.0(2)
C8 C7 C6 108.0(2)
C24 C8 C7 119.9(2)
C24 C8 C9 120.1(2)
C7 C8 C9 107.6(2)
C10 C9 C1 120.6(2)
C10 C9 C8 119.4(2)
C1 C9 C8 108.3(2)
C9 C10 C11 119.3(2)
C9 C10 C26 120.4(2)
C11 C10 C26 108.1(2)
C12 C11 C10 119.9(2)
C12 C11 C28 120.4(2)
C10 C11 C28 108.0(2)
C11 C12 C2 120.4(2)
C11 C12 C13 119.8(2)
C2 C12 C13 107.6(2)
C30 C13 C14 120.4(2)
C30 C13 C12 119.6(2)
C14 C13 C12 108.0(2)
C15 C14 C13 119.9(2)
C15 C14 C3 119.7(2)
C13 C14 C3 108.4(2)
C14 C15 C32 119.8(3)
C14 C15 C16 119.9(2)
C32 C15 C16 108.1(2)
C17 C16 C15 120.0(2)
C17 C16 C34 119.7(2)
C15 C16 C34 108.0(2)
C16 C17 C4 120.0(2)
C16 C17 C18 120.2(2)
C4 C17 C18 107.8(2)
C36 C18 C19 120.1(2)
C36 C18 C17 120.2(2)
C19 C18 C17 107.8(2)
C20 C19 C5 120.6(2)
C20 C19 C18 119.9(2)
C5 C19 C18 108.0(2)
C19 C20 C21 120.0(2)
C19 C20 C38 119.8(2)
C21 C20 C38 107.9(2)
C7 C21 C20 119.9(2)
C7 C21 C22 119.4(2)
C20 C21 C22 108.4(2)
C23 C22 C39 120.4(2)
C23 C22 C21 119.9(2)
C39 C22 C21 107.9(2)
C22 C23 C24 120.2(2)
C22 C23 C40 119.5(2)
C24 C23 C40 108.0(2)
C8 C24 C23 120.2(2)
C8 C24 C25 120.4(2)
C23 C24 C25 108.2(2)
C26 C25 C41 120.0(2)
C26 C25 C24 119.9(2)
C41 C25 C24 107.8(2)
C25 C26 C10 119.8(2)
C25 C26 C27 120.2(2)
C10 C26 C27 107.8(2)
C43 C27 C28 120.1(3)
C43 C27 C26 120.0(2)
C28 C27 C26 108.0(2)
C29 C28 C27 120.0(2)
C29 C28 C11 119.6(2)
C27 C28 C11 108.0(2)
C28 C29 C30 120.3(2)
C28 C29 C45 120.1(2)
C30 C29 C45 108.1(3)
C13 C30 C29 120.3(2)
C13 C30 C31 119.4(3)
C29 C30 C31 108.3(2)
C32 C31 C30 120.1(2)
C32 C31 C46 120.4(3)
C30 C31 C46 107.4(3)
C31 C32 C15 120.4(2)
C31 C32 C33 120.0(3)
C15 C32 C33 107.8(2)
C48 C33 C34 120.9(3)
C48 C33 C32 119.5(3)
C34 C33 C32 107.7(2)
C35 C34 C33 120.0(3)
C35 C34 C16 120.0(2)
C33 C34 C16 108.5(2)
C34 C35 C50 119.5(3)
C34 C35 C36 120.4(2)
C50 C35 C36 107.6(2)
C18 C36 C37 119.9(2)
C18 C36 C35 119.6(2)
C37 C36 C35 108.2(2)
C38 C37 C36 120.5(2)
C38 C37 C51 120.1(2)
C36 C37 C51 107.9(2)
C37 C38 C39 120.5(2)
C37 C38 C20 119.8(2)
C39 C38 C20 107.6(2)
C53 C39 C22 120.5(2)
C53 C39 C38 119.2(2)
C22 C39 C38 108.3(2)
C54 C40 C41 120.1(2)
C54 C40 C23 120.2(2)
C41 C40 C23 107.9(2)
C42 C41 C40 119.9(3)
C42 C41 C25 120.0(2)
C40 C41 C25 108.1(2)
C41 C42 C43 120.1(3)
C41 C42 C56 120.2(2)
C43 C42 C56 107.4(3)
C27 C43 C42 119.9(3)
C27 C43 C44 120.1(3)
C42 C43 C44 107.9(3)
C45 C44 C57 119.8(3)
C45 C44 C43 119.9(2)
C57 C44 C43 108.3(2)
C44 C45 C46 120.7(3)
C44 C45 C29 119.8(3)
C46 C45 C29 107.6(2)
C47 C46 C45 119.5(3)
C47 C46 C31 119.7(3)
C45 C46 C31 108.7(2)
C46 C47 C48 119.9(3)
C46 C47 C58 119.7(3)
C48 C47 C58 108.2(3)
C33 C48 C47 120.5(3)
C33 C48 C49 119.4(3)
C47 C48 C49 107.9(3)
C50 C49 C59 120.2(3)
C50 C49 C48 119.8(3)
C59 C49 C48 107.7(3)
C49 C50 C51 119.6(3)
C49 C50 C35 120.4(3)
C51 C50 C35 108.7(2)
C52 C51 C50 120.5(2)
C52 C51 C37 119.8(2)
C50 C51 C37 107.6(2)
C51 C52 C53 119.8(2)
C51 C52 C60 119.6(2)
C53 C52 C60 108.4(2)
C39 C53 C52 120.6(2)
C39 C53 C54 119.3(2)
C52 C53 C54 108.4(2)
C40 C54 C53 120.2(2)
C40 C54 C55 119.8(2)
C53 C54 C55 107.6(2)
C56 C55 C54 120.3(3)
C56 C55 C60 120.0(3)
C54 C55 C60 108.0(2)
C55 C56 C57 119.9(3)
C55 C56 C42 119.8(3)
C57 C56 C42 108.5(2)
C58 C57 C44 120.1(3)
C58 C57 C56 120.1(3)
C44 C57 C56 107.9(3)
C57 C58 C59 119.9(3)
C57 C58 C47 120.2(3)
C59 C58 C47 107.9(3)
C60 C59 C58 120.6(3)
C60 C59 C49 119.7(3)
C58 C59 C49 108.3(2)
C59 C60 C52 120.3(3)
C59 C60 C55 119.5(3)
C52 C60 C55 107.6(2)
C64 N1 C61 104.38(17)
C64 N1 Ni1 127.43(14)
C61 N1 Ni1 128.19(15)
C69 N2 C66 103.75(17)
C69 N2 Ni1 128.25(15)
C66 N2 Ni1 127.98(14)
C71 N3 C74 104.42(17)
C71 N3 Ni1 128.01(15)
C74 N3 Ni1 127.56(14)
C79 N4 C76 104.21(18)
C79 N4 Ni1 128.10(15)
C76 N4 Ni1 127.69(14)
C80 C61 N1 124.2(2)
C80 C61 C62 124.5(2)
N1 C61 C62 111.20(19)
C63 C62 C61 106.98(18)
C63 C62 C81 127.0(2)
C61 C62 C81 126.0(2)
C62 C63 C64 105.91(19)
C62 C63 C83 129.26(19)
C64 C63 C83 124.8(2)
N1 C64 C65 124.86(19)
N1 C64 C63 111.53(18)
C65 C64 C63 123.5(2)
C66 C65 C64 124.1(2)
C65 C66 N2 124.5(2)
C65 C66 C67 123.6(2)
N2 C66 C67 111.74(18)
C68 C67 C66 106.37(19)
C68 C67 C85 129.0(2)
C66 C67 C85 124.54(19)
C67 C68 C69 106.39(19)
C67 C68 C87 128.0(2)
C69 C68 C87 125.6(2)
N2 C69 C70 124.2(2)
N2 C69 C68 111.75(18)
C70 C69 C68 124.00(19)
C71 C70 C69 124.0(2)
N3 C71 C70 124.67(19)
N3 C71 C72 111.65(19)
C70 C71 C72 123.5(2)
C73 C72 C71 106.39(19)
C73 C72 C89 128.4(2)
C71 C72 C89 125.2(2)
C72 C73 C74 106.2(2)
C72 C73 C91 128.3(2)
C74 C73 C91 125.4(2)
C75 C74 N3 124.75(19)
C75 C74 C73 123.8(2)
N3 C74 C73 111.23(19)
C76 C75 C74 123.9(2)
C75 C76 N4 124.8(2)
C75 C76 C77 123.7(2)
N4 C76 C77 111.44(18)
C78 C77 C76 106.34(19)
C78 C77 C93 128.4(2)
C76 C77 C93 125.22(19)
C77 C78 C79 106.11(19)
C77 C78 C95 128.1(2)
C79 C78 C95 125.7(2)
N4 C79 C80 124.3(2)
N4 C79 C78 111.82(19)
C80 C79 C78 123.6(2)
C61 C80 C79 124.4(2)
C62 C81 C82 113.56(18)
C63 C83 C84 113.61(18)
C67 C85 C86 112.87(18)
C68 C87 C88 113.25(19)
C72 C89 C90 114.31(19)
C73 C91 C92 112.9(2)
C77 C93 C94 112.80(19)
C78 C95 C96 112.61(19)
C102 C97 C98 120.4(3)
C99 C98 C97 119.9(3)
C98 C99 C100 120.2(2)
C101 C100 C99 119.8(3)
C100 C101 C102 119.6(3)
C97 C102 C101 120.0(3)
C104 C103 C108 119.7(3)
C103 C104 C105 119.8(3)
C106 C105 C104 120.1(3)
C105 C106 C107 119.9(3)
C108 C107 C106 119.8(3)
C107 C108 C103 120.6(3)

loop_
_geom_bond_atom_site_label_1
_geom_bond_atom_site_label_2
_geom_bond_distance
Ni1 N2 1.9482(18)
Ni1 N4 1.9494(18)
Ni1 N3 1.9516(18)
Ni1 N1 1.9554(17)
C1 C2 1.379(3)
C1 C6 1.446(3)
C1 C9 1.446(4)
C2 C12 1.452(3)
C2 C3 1.456(4)
C3 C4 1.385(3)
C3 C14 1.451(3)
C4 C17 1.441(4)
C4 C5 1.448(3)
C5 C6 1.392(4)
C5 C19 1.444(3)
C6 C7 1.452(3)
C7 C21 1.394(3)
C7 C8 1.447(4)
C8 C24 1.382(4)
C8 C9 1.458(3)
C9 C10 1.394(3)
C10 C11 1.450(4)
C10 C26 1.453(4)
C11 C12 1.385(4)
C11 C28 1.455(3)
C12 C13 1.462(4)
C13 C30 1.391(3)
C13 C14 1.446(4)
C14 C15 1.389(4)
C15 C32 1.444(4)
C15 C16 1.450(4)
C16 C17 1.393(4)
C16 C34 1.452(4)
C17 C18 1.457(4)
C18 C36 1.390(4)
C18 C19 1.445(4)
C19 C20 1.387(3)
C20 C21 1.442(4)
C20 C38 1.461(3)
C21 C22 1.456(3)
C22 C23 1.388(4)
C22 C39 1.444(4)
C23 C24 1.450(4)
C23 C40 1.456(3)
C24 C25 1.455(4)
C25 C26 1.385(4)
C25 C41 1.453(4)
C26 C27 1.456(4)
C27 C43 1.387(4)
C27 C28 1.448(4)
C28 C29 1.390(4)
C29 C30 1.445(4)
C29 C45 1.461(4)
C30 C31 1.453(4)
C31 C32 1.383(4)
C31 C46 1.454(4)
C32 C33 1.469(4)
C33 C48 1.387(4)
C33 C34 1.436(4)
C34 C35 1.396(4)
C35 C50 1.446(4)
C35 C36 1.451(4)
C36 C37 1.444(4)
C37 C38 1.375(4)
C37 C51 1.458(4)
C38 C39 1.456(4)
C39 C53 1.393(3)
C40 C54 1.390(4)
C40 C41 1.453(4)
C41 C42 1.389(4)
C42 C43 1.456(4)
C42 C56 1.459(4)
C43 C44 1.459(4)
C44 C45 1.387(4)
C44 C57 1.445(4)
C45 C46 1.441(4)
C46 C47 1.399(4)
C47 C48 1.451(4)
C47 C58 1.454(4)
C48 C49 1.455(4)
C49 C50 1.391(4)
C49 C59 1.455(4)
C50 C51 1.441(4)
C51 C52 1.390(4)
C52 C53 1.445(4)
C52 C60 1.453(4)
C53 C54 1.453(4)
C54 C55 1.458(4)
C55 C56 1.384(4)
C55 C60 1.460(4)
C56 C57 1.450(4)
C57 C58 1.383(4)
C58 C59 1.445(4)
C59 C60 1.379(4)
N1 C64 1.380(3)
N1 C61 1.380(3)
N2 C69 1.379(3)
N2 C66 1.380(3)
N3 C71 1.375(3)
N3 C74 1.382(3)
N4 C79 1.376(3)
N4 C76 1.381(3)
C61 C80 1.374(3)
C61 C62 1.442(3)
C62 C63 1.363(3)
C62 C81 1.505(3)
C63 C64 1.448(3)
C63 C83 1.499(3)
C64 C65 1.381(3)
C65 C66 1.378(3)
C66 C67 1.442(3)
C67 C68 1.357(3)
C67 C85 1.506(3)
C68 C69 1.443(3)
C68 C87 1.502(3)
C69 C70 1.386(3)
C70 C71 1.379(3)
C71 C72 1.446(3)
C72 C73 1.364(3)
C72 C89 1.500(3)
C73 C74 1.452(3)
C73 C91 1.503(3)
C74 C75 1.378(3)
C75 C76 1.377(3)
C76 C77 1.443(3)
C77 C78 1.369(3)
C77 C93 1.497(3)
C78 C79 1.441(3)
C78 C95 1.506(3)
C79 C80 1.386(3)
C81 C82 1.517(3)
C83 C84 1.534(3)
C85 C86 1.529(3)
C87 C88 1.524(3)
C89 C90 1.516(3)
C91 C92 1.524(3)
C93 C94 1.528(3)
C95 C96 1.528(3)
C97 C102 1.369(4)
C97 C98 1.376(4)
C98 C99 1.374(4)
C99 C100 1.381(4)
C100 C101 1.382(4)
C101 C102 1.386(4)
C103 C104 1.382(4)
C103 C108 1.387(4)
C104 C105 1.385(4)
C105 C106 1.384(4)
C106 C107 1.385(4)
C107 C108 1.373(4)
